data_8000450
loop_
_publ_author_name
'Zhou, Jiadong'
'Wen, Xinbo'
'Tang, Ningning'
'Zhou, Xuehong'
'Wang, Cong'
'Zheng, Nan'
'Liu, Linlin'
'Xie, Zengqi'

_publ_section_title
;
 Ultrafast and Long-Range Exciton Migration through Anisotropic Coulombic
 Coupling in the Textured Films of Fused-Ring Electron Acceptors.
;
_journal_issue 18
_journal_name_full 'The journal of physical chemistry letters'
_journal_page_first 7908
_journal_page_last 7913
_journal_paper_doi 10.1021/acs.jpclett.0c02569
_journal_volume 11
_journal_year 2020
_chemical_formula_moiety '2(C47 H41 N2 O S2)'
_chemical_formula_sum 'C94 H82 N4 O2 S4'
_chemical_formula_weight 1427.87
_space_group_crystal_system triclinic
_space_group_IT_number 2
_space_group_name_Hall '-P 1'
_space_group_name_H-M_alt 'P -1'
_atom_sites_solution_hydrogens geom
_atom_sites_solution_primary dual
_audit_creation_date 2019-02-25
_audit_creation_method
;
Olex2 1.2
(compiled 2018.05.29 svn.r3508 for OlexSys, GUI svn.r5506)
;
_cell_angle_alpha 64.976(4)
_cell_angle_beta 73.853(3)
_cell_angle_gamma 84.654(3)
_cell_formula_units_Z 2
_cell_length_a 15.7472(4)
_cell_length_b 16.9033(7)
_cell_length_c 18.0345(7)
_cell_measurement_reflns_used 8050
_cell_measurement_temperature 100.00(10)
_cell_measurement_theta_max 72.0810
_cell_measurement_theta_min 2.9210
_cell_volume 4176.6(3)
_computing_cell_refinement 'CrysAlisPro 1.171.39.20a (Rigaku OD, 2015)'
_computing_data_collection 'CrysAlisPro 1.171.39.20a (Rigaku OD, 2015)'
_computing_data_reduction 'CrysAlisPro 1.171.39.20a (Rigaku OD, 2015)'
_computing_molecular_graphics 'Olex2 (Dolomanov et al., 2009)'
_computing_publication_material 'Olex2 (Dolomanov et al., 2009)'
_computing_structure_refinement 'ShelXL (Sheldrick, 2015)'
_computing_structure_solution 'ShelXT (Sheldrick, 2015)'
_diffrn_ambient_environment N~2~
_diffrn_ambient_temperature 100.00(10)
_diffrn_detector 'CCD plate'
_diffrn_measured_fraction_theta_full 0.982
_diffrn_measured_fraction_theta_max 0.982
_diffrn_measurement_details
;
List of Runs (angles in degrees, time in seconds):

  # Type    Start    End  Width  t~exp~   \w     \q     \k     \f   Frames
--------------------------------------------------------------------------
  1  \w    -47.00  12.00   0.50    2.50    --    0.00 -72.00  90.00  118
  2  \w    -88.00  12.00   0.50    2.50    --    0.00 -72.00-150.00  200
  3  \w    -41.00 -15.00   0.50    2.50    --    0.00 -19.00 150.00   52
  4  \w    -87.00 -29.00   0.50    2.50    --    0.00 -57.00 120.00  116
  5  \w    -14.00  67.00   0.50    2.50    --    0.00  57.00-150.00  162
  6  \w    -87.00  -8.00   0.50    2.50    --    0.00 -57.00 -30.00  158
  7  \w   -101.00 -50.00   0.50   10.00    --  -98.80  72.00 150.00  102
  8  \w    -63.00 -36.00   0.50   10.00    --  -98.80  72.00 -30.00   54
  9  \w   -111.00 -56.00   0.50   10.00    --  -98.80  72.00  60.00  110
 10  \w   -112.00 -21.00   0.50   10.00    --  -98.80  72.00 120.00  182
 11  \w   -112.00 -10.00   0.50   10.00    --  -98.80  72.00  30.00  204
 12  \w   -112.00 -27.00   0.50   10.00    --  -98.80  72.00 -60.00  170
 13  \w    -99.00 -56.00   0.50   10.00    --  -98.80  72.00  90.00   86
 14  \w    -84.00 -12.00   0.50   10.00    --  -98.80  19.00  30.00  144
 15  \w   -100.00 -67.00   0.50   10.00    --  -98.80  72.00 -30.00   66
 16  \w    -91.00 -43.00   0.50   10.00    --  -98.80  72.00 -90.00   96
 17  \w   -113.00 -11.00   0.50   10.00    --  -98.80  19.00-180.00  204
 18  \w   -112.00 -25.00   0.50   10.00    --  -98.80  72.00-180.00  174
 19  \w   -111.00 -45.00   0.50   10.00    --  -98.80  72.00   0.00  132
 20  \w   -111.00 -17.00   0.50   10.00    --  -98.80  19.00 -60.00  188
 21  \w   -106.00 -45.00   0.50   10.00    --  -98.80  72.00-120.00  122
 22  \w   -184.00-133.00   0.50   10.00    --  -98.80 -19.00-120.00  102
 23  \w    -88.00 -59.00   0.50   10.00    --  -98.80  72.00-150.00   58
 24  \w   -179.00 -41.00   0.50   10.00    --  -98.80   0.00 -90.00  276
;
_diffrn_measurement_device 'four-circle diffractometer'
_diffrn_measurement_device_type 'XtaLAB AFC12 (RCD3): Kappa single'
_diffrn_measurement_method '\w scans'
_diffrn_orient_matrix_type 'CrysAlisPro convention (1999,Acta A55,543-557)'
_diffrn_orient_matrix_UB_11 -0.0054821000
_diffrn_orient_matrix_UB_12 0.0693895000
_diffrn_orient_matrix_UB_13 0.0353649000
_diffrn_orient_matrix_UB_21 -0.0207013000
_diffrn_orient_matrix_UB_22 -0.0723894000
_diffrn_orient_matrix_UB_23 0.0909625000
_diffrn_orient_matrix_UB_31 0.0996134000
_diffrn_orient_matrix_UB_32 -0.0083325000
_diffrn_orient_matrix_UB_33 -0.0056046000
_diffrn_radiation_monochromator graphite
_diffrn_radiation_probe x-ray
_diffrn_radiation_type CuK\a
_diffrn_radiation_wavelength 1.54184
_diffrn_reflns_av_R_equivalents 0.0630
_diffrn_reflns_av_unetI/netI 0.0781
_diffrn_reflns_Laue_measured_fraction_full 0.982
_diffrn_reflns_Laue_measured_fraction_max 0.982
_diffrn_reflns_limit_h_max 18
_diffrn_reflns_limit_h_min -9
_diffrn_reflns_limit_k_max 20
_diffrn_reflns_limit_k_min -20
_diffrn_reflns_limit_l_max 21
_diffrn_reflns_limit_l_min -21
_diffrn_reflns_number 42195
_diffrn_reflns_point_group_measured_fraction_full 0.982
_diffrn_reflns_point_group_measured_fraction_max 0.982
_diffrn_reflns_theta_full 67.069
_diffrn_reflns_theta_max 67.069
_diffrn_reflns_theta_min 2.804
_diffrn_source 'fine-focus sealed X-ray tube'
_diffrn_source_type 'Enhance (Cu) X-ray Source'
_exptl_absorpt_coefficient_mu 1.421
_exptl_absorpt_correction_T_max 1.00000
_exptl_absorpt_correction_T_min 0.55623
_exptl_absorpt_correction_type multi-scan
_exptl_absorpt_process_details
;
CrysAlisPro 1.171.39.20a (Rigaku Oxford Diffraction, 2015)
Empirical absorption correction using spherical harmonics,
 implemented in SCALE3 ABSPACK scaling algorithm.
;
_exptl_crystal_colour 'dark blue'
_exptl_crystal_colour_modifier dark
_exptl_crystal_colour_primary blue
_exptl_crystal_density_diffrn 1.135
_exptl_crystal_description needle
_exptl_crystal_F_000 1508
_exptl_crystal_size_max 0.2
_exptl_crystal_size_mid 0.1
_exptl_crystal_size_min 0.06
_refine_diff_density_max 0.573
_refine_diff_density_min -0.536
_refine_diff_density_rms 0.058
_refine_ls_extinction_method none
_refine_ls_goodness_of_fit_ref 1.037
_refine_ls_hydrogen_treatment constr
_refine_ls_matrix_type full
_refine_ls_number_parameters 941
_refine_ls_number_reflns 14649
_refine_ls_number_restraints 0
_refine_ls_restrained_S_all 1.037
_refine_ls_R_factor_all 0.0916
_refine_ls_R_factor_gt 0.0573
_refine_ls_shift/su_max 0.001
_refine_ls_shift/su_mean 0.000
_refine_ls_structure_factor_coef Fsqd
_refine_ls_weighting_details 'w=1/[\s^2^(Fo^2^)+(0.0704P)^2^+0.7023P] where P=(Fo^2^+2Fc^2^)/3'
_refine_ls_weighting_scheme calc
_refine_ls_wR_factor_gt 0.1367
_refine_ls_wR_factor_ref 0.1508
_reflns_Friedel_coverage 0.000
_reflns_number_gt 9504
_reflns_number_total 14649
_reflns_threshold_expression 'I > 2\s(I)'
_cod_data_source_file jz0c02569_si_002.cif
_cod_data_source_block itic
_cod_depositor_comments 'Adding full bibliography for 8000450.cif.'
_cod_database_code 8000450
_shelx_shelxl_version_number 2014/7
_shelx_space_group_comment
;
The symmetry employed for this shelxl refinement is uniquely defined
by the following loop, which should always be used as a source of
symmetry information in preference to the above space-group names.
They are only intended as comments.
;
_reflns_odcompleteness_completeness 98.20
_reflns_odcompleteness_iscentric 1
_reflns_odcompleteness_theta 66.97
_olex2_refinement_description
;
1. Fixed Uiso
 At 1.2 times of:
  All C(H) groups, All C(H,H) groups
 At 1.5 times of:
  All C(H,H,H) groups
2.a Secondary CH2 refined with riding coordinates:
 C02F(H02F,H02G), C02G(H02H,H02I), C02H(H02Z,H), C02I(H02,HA), C02J(H02J,H02K),
  C02K(H02L,H02M), C02L(H02N,H02O), C02M(H02P,H02Q), C02N(H0AA,HB), C02P(H02U,
 H02V), C02Q(H1AA,HC), C02R(H2AA,HD), C02T(H3AA,HE), C02U(H4AA,HF), C02V(H02W,
 H02X), C02W(H5AA,HG), C02X(H6AA,HH), C02Z(H02Y,HI), C030(H03F,H03G), C032(H03A,
 H03B)
2.b Aromatic/amide H refined with riding coordinates:
 C00J(H00J), C00N(H00N), C00O(H00O), C00R(H00R), C00S(H00S), C00U(H00U),
 C00X(H00X), C011(H011), C012(H012), C014(H014), C018(H018), C01A(H01A),
 C01J(H01J), C01N(H01N), C01P(H01P), C01T(H01T), C01V(H01V), C01X(H01X),
 C01Z(H01Z), C020(H020), C024(H024), C025(H025), C026(H026), C027(H027),
 C029(H029), C02A(H02A), C02B(H02B), C02C(H02C), C02D(H02D), C02E(H02E)
2.c Idealised Me refined as rotating group:
 C02O(H02R,H02S,H02T), C031(H03H,H03I,H03J), C033(H03K,H03L,H03M), C034(H03C,
 H03D,H03E)
;
_olex2_submission_special_instructions 'No special instructions were received'
_oxdiff_exptl_absorpt_empirical_details
;
Empirical correction (ABSPACK) includes:
- Absorption correction using spherical harmonics
- Frame scaling
;
_oxdiff_exptl_absorpt_empirical_full_max 1.864
_oxdiff_exptl_absorpt_empirical_full_min 0.592

loop_
_space_group_symop_operation_xyz
'x, y, z'
'-x, -y, -z'

loop_
_atom_site_label
_atom_site_type_symbol
_atom_site_fract_x
_atom_site_fract_y
_atom_site_fract_z
_atom_site_U_iso_or_equiv
_atom_site_adp_type
_atom_site_occupancy
_atom_site_site_symmetry_order
_atom_site_calc_flag
_atom_site_refinement_flags_posn
_atom_site_refinement_flags_adp
_atom_site_refinement_flags_occupancy
_atom_site_disorder_assembly
_atom_site_disorder_group
S01 S 1.22286(5) 0.29957(5) 0.44361(5) 0.0355(2) Uani 1 1 d . . . . .
S02 S 0.28000(5) -0.03433(6) 1.44384(5) 0.0352(2) Uani 1 1 d . . . . .
S03 S 1.23471(5) 0.03990(5) 0.61776(5) 0.0349(2) Uani 1 1 d . . . . .
S04 S 0.32184(5) 0.06243(6) 1.18011(5) 0.0349(2) Uani 1 1 d . . . . .
O00B O 1.15419(13) 0.45214(15) 0.34994(15) 0.0419(6) Uani 1 1 d . . . . .
O00C O 0.40316(15) 0.08741(19) 1.02029(16) 0.0529(7) Uani 1 1 d . . . . .
C00D C 0.05547(19) 0.0210(2) 1.2735(2) 0.0318(8) Uani 1 1 d . . . . .
N00E N 0.85261(18) 0.1940(2) 0.9203(2) 0.0496(8) Uani 1 1 d . . . . .
C00F C 0.03721(19) 0.0291(2) 1.4129(2) 0.0313(7) Uani 1 1 d . . . . .
N00G N 0.70173(19) 0.1162(2) 1.1741(2) 0.0520(9) Uani 1 1 d . . . . .
C00H C 0.08854(19) -0.0084(2) 1.4711(2) 0.0312(7) Uani 1 1 d . . . . .
N00I N 0.71535(19) 0.4935(2) 0.5646(2) 0.0501(8) Uani 1 1 d . . . . .
C00J C 1.44079(19) -0.0596(2) 0.5742(2) 0.0346(8) Uani 1 1 d . . . . .
H00J H 1.4016 -0.0978 0.6231 0.042 Uiso 1 1 calc R . . . .
C00K C 0.09340(18) 0.0587(2) 1.3205(2) 0.0319(8) Uani 1 1 d . . . . .
C00L C 0.18292(19) 0.0247(2) 1.3363(2) 0.0310(7) Uani 1 1 d . . . . .
N00M N 0.85535(19) 0.2721(2) 0.6802(2) 0.0535(9) Uani 1 1 d . . . . .
C00N C -0.0197(2) 0.0572(2) 1.2454(2) 0.0355(8) Uani 1 1 d . . . . .
H00N H -0.0443 0.1057 1.2544 0.043 Uiso 1 1 calc R . . . .
C00O C -0.05289(18) 0.0382(2) 1.4415(2) 0.0302(7) Uani 1 1 d . . . . .
H00O H -0.0880 0.0632 1.4040 0.036 Uiso 1 1 calc R . . . .
C00P C 0.10517(18) 0.1592(2) 1.2753(2) 0.0321(8) Uani 1 1 d . . . . .
C00Q C 0.6284(2) 0.1241(2) 1.0015(2) 0.0357(8) Uani 1 1 d . . . . .
C00R C 0.0901(2) -0.0508(2) 1.2575(2) 0.0346(8) Uani 1 1 d . . . . .
H00R H 0.1402 -0.0764 1.2746 0.042 Uiso 1 1 calc R . . . .
C00S C 0.5106(2) 0.0670(2) 1.1418(2) 0.0360(8) Uani 1 1 d . . . . .
H00S H 0.5567 0.0590 1.1670 0.043 Uiso 1 1 calc R . . . .
C00T C 1.52258(19) -0.0867(2) 0.5422(2) 0.0330(8) Uani 1 1 d . . . . .
C00U C 0.41857(19) 0.0117(2) 1.2873(2) 0.0346(8) Uani 1 1 d . . . . .
H00U H 0.4668 -0.0016 1.3103 0.042 Uiso 1 1 calc R . . . .
C00V C 1.4362(2) 0.2070(2) 0.3309(2) 0.0357(8) Uani 1 1 d . . . . .
C00W C 0.33103(19) 0.0004(2) 1.3358(2) 0.0337(8) Uani 1 1 d . . . . .
C00X C 1.0399(2) 0.3193(2) 0.5140(2) 0.0381(9) Uani 1 1 d . . . . .
H00X H 0.9927 0.2909 0.5605 0.046 Uiso 1 1 calc R . . . .
C00Y C 0.42595(19) 0.0452(2) 1.2010(2) 0.0349(8) Uani 1 1 d . . . . .
C00Z C 1.34387(19) 0.1560(2) 0.4853(2) 0.0318(8) Uani 1 1 d . . . . .
C010 C 0.6995(2) 0.1369(2) 1.0243(2) 0.0365(8) Uani 1 1 d . . . . .
C011 C 1.3613(2) 0.2066(2) 0.3059(2) 0.0373(9) Uani 1 1 d . . . . .
H011 H 1.3082 0.1853 0.3470 0.045 Uiso 1 1 calc R . . . .
C012 C 0.0518(2) -0.0850(2) 1.2168(2) 0.0364(8) Uani 1 1 d . . . . .
H012 H 0.0766 -0.1331 1.2072 0.044 Uiso 1 1 calc R . . . .
C013 C 1.48255(19) 0.2472(2) 0.4335(2) 0.0359(8) Uani 1 1 d . . . . .
C014 C 1.1156(2) 0.1830(2) 0.5747(2) 0.0371(8) Uani 1 1 d . . . . .
H014 H 1.0655 0.1557 0.6179 0.044 Uiso 1 1 calc R . . . .
C015 C 0.5378(2) 0.0973(2) 1.0554(2) 0.0361(8) Uani 1 1 d . . . . .
C016 C 0.17937(19) -0.0080(2) 1.4208(2) 0.0314(8) Uani 1 1 d . . . . .
C017 C 0.5407(2) 0.1321(2) 0.9126(2) 0.0369(8) Uani 1 1 d . . . . .
C018 C -0.0580(2) 0.0234(2) 1.2052(2) 0.0372(8) Uani 1 1 d . . . . .
H018 H -0.1081 0.0490 1.1879 0.045 Uiso 1 1 calc R . . . .
C019 C 1.41834(19) 0.0262(2) 0.5315(2) 0.0327(8) Uani 1 1 d . . . . .
C01A C 1.3632(2) 0.2373(2) 0.2210(2) 0.0413(9) Uani 1 1 d . . . . .
H01A H 1.3114 0.2377 0.2058 0.050 Uiso 1 1 calc R . . . .
C01B C 1.0189(2) 0.4000(2) 0.4627(2) 0.0365(8) Uani 1 1 d . . . . .
C01C C 0.6266(2) 0.1404(2) 0.9138(2) 0.0355(8) Uani 1 1 d . . . . .
C01D C -0.0233(2) -0.0489(2) 1.1898(2) 0.0354(8) Uani 1 1 d . . . . .
C01E C 1.19571(19) 0.1431(2) 0.5651(2) 0.0326(8) Uani 1 1 d . . . . .
C01F C 1.0766(2) 0.4616(2) 0.3807(2) 0.0366(8) Uani 1 1 d . . . . .
C01G C 0.27086(19) 0.0289(2) 1.2862(2) 0.0344(8) Uani 1 1 d . . . . .
C01H C 0.8618(2) 0.4134(2) 0.5444(2) 0.0383(8) Uani 1 1 d . . . . .
C01I C 0.9336(2) 0.4424(2) 0.4749(2) 0.0361(8) Uani 1 1 d . . . . .
C01J C 0.1040(2) 0.2088(2) 1.3201(2) 0.0397(9) Uani 1 1 d . . . . .
H01J H 0.0924 0.1816 1.3789 0.048 Uiso 1 1 calc R . . . .
C01K C 1.26283(19) 0.1991(2) 0.4958(2) 0.0333(8) Uani 1 1 d . . . . .
C01L C 0.4816(2) 0.1036(2) 1.0000(2) 0.0397(9) Uani 1 1 d . . . . .
C01M C 1.33706(19) 0.0719(2) 0.5457(2) 0.0333(8) Uani 1 1 d . . . . .
C01N C 0.1244(2) 0.2019(2) 1.1870(2) 0.0389(8) Uani 1 1 d . . . . .
H01N H 0.1271 0.1699 1.1552 0.047 Uiso 1 1 calc R . . . .
C01O C 1.43598(19) 0.1769(2) 0.4241(2) 0.0364(8) Uani 1 1 d . . . . .
C01P C 1.5561(2) 0.2337(2) 0.4646(2) 0.0411(9) Uani 1 1 d . . . . .
H01P H 1.5775 0.1776 0.4864 0.049 Uiso 1 1 calc R . . . .
C01Q C 0.6988(2) 0.1250(2) 1.1080(3) 0.0397(9) Uani 1 1 d . . . . .
C01R C 1.0223(2) 0.5359(2) 0.3426(2) 0.0370(8) Uani 1 1 d . . . . .
C01S C 1.1167(2) 0.2681(2) 0.5137(2) 0.0378(8) Uani 1 1 d . . . . .
C01T C 0.8760(2) 0.5891(2) 0.3759(2) 0.0467(10) Uani 1 1 d . . . . .
H01T H 0.8200 0.5845 0.4124 0.056 Uiso 1 1 calc R . . . .
C01U C 0.7814(2) 0.4594(2) 0.5529(2) 0.0393(9) Uani 1 1 d . . . . .
C01V C 0.6700(2) 0.1741(2) 0.7656(2) 0.0450(9) Uani 1 1 d . . . . .
H01V H 0.7141 0.1870 0.7152 0.054 Uiso 1 1 calc R . . . .
C01W C 0.7844(2) 0.1685(2) 0.9646(2) 0.0411(9) Uani 1 1 d . . . . .
C01X C 0.1200(2) 0.2991(2) 1.2783(2) 0.0417(9) Uani 1 1 d . . . . .
H01X H 0.1192 0.3310 1.3097 0.050 Uiso 1 1 calc R . . . .
C01Y C 1.5687(2) 0.3877(2) 0.4310(3) 0.0440(9) Uani 1 1 d . . . . .
C01Z C 0.5167(2) 0.1455(2) 0.8403(2) 0.0429(9) Uani 1 1 d . . . . .
H01Z H 0.4581 0.1400 0.8416 0.051 Uiso 1 1 calc R . . . .
C020 C 0.5836(2) 0.1675(2) 0.7655(2) 0.0430(9) Uani 1 1 d . . . . .
H020 H 0.5700 0.1777 0.7153 0.052 Uiso 1 1 calc R . . . .
C021 C 0.1370(2) 0.3420(2) 1.1905(2) 0.0422(9) Uani 1 1 d . . . . .
C022 C 0.9379(2) 0.5247(2) 0.3990(2) 0.0390(9) Uani 1 1 d . . . . .
C023 C 0.8594(2) 0.3348(2) 0.6185(2) 0.0415(9) Uani 1 1 d . . . . .
C024 C 1.4920(2) 0.3999(2) 0.4044(3) 0.0462(10) Uani 1 1 d . . . . .
H024 H 1.4683 0.4552 0.3861 0.055 Uiso 1 1 calc R . . . .
C025 C 1.5154(2) 0.2384(2) 0.2680(2) 0.0462(10) Uani 1 1 d . . . . .
H025 H 1.5667 0.2403 0.2831 0.055 Uiso 1 1 calc R . . . .
C026 C 0.6940(2) 0.1622(2) 0.8382(2) 0.0421(9) Uani 1 1 d . . . . .
H026 H 0.7526 0.1686 0.8366 0.051 Uiso 1 1 calc R . . . .
C027 C 0.1395(2) 0.2917(2) 1.1462(2) 0.0428(9) Uani 1 1 d . . . . .
H027 H 0.1516 0.3188 1.0873 0.051 Uiso 1 1 calc R . . . .
C028 C 1.4427(2) 0.2675(2) 0.1582(2) 0.0489(10) Uani 1 1 d . . . . .
C029 C 1.4502(2) 0.3317(2) 0.4043(2) 0.0430(9) Uani 1 1 d . . . . .
H029 H 1.3999 0.3421 0.3846 0.052 Uiso 1 1 calc R . . . .
C02A C 1.0459(2) 0.6063(2) 0.2652(2) 0.0439(9) Uani 1 1 d . . . . .
H02A H 1.1021 0.6118 0.2287 0.053 Uiso 1 1 calc R . . . .
C02B C 1.5178(2) 0.2667(2) 0.1832(2) 0.0497(11) Uani 1 1 d . . . . .
H02B H 1.5715 0.2855 0.1423 0.060 Uiso 1 1 calc R . . . .
C02C C 1.5983(2) 0.3027(2) 0.4634(3) 0.0461(9) Uani 1 1 d . . . . .
H02C H 1.6475 0.2919 0.4849 0.055 Uiso 1 1 calc R . . . .
C02D C 0.9823(2) 0.6691(3) 0.2432(2) 0.0497(10) Uani 1 1 d . . . . .
H02D H 0.9961 0.7175 0.1914 0.060 Uiso 1 1 calc R . . . .
C02E C 0.8994(2) 0.6596(2) 0.2981(2) 0.0510(11) Uani 1 1 d . . . . .
H02E H 0.8579 0.7019 0.2823 0.061 Uiso 1 1 calc R . . . .
C02F C 1.5845(2) 0.5537(2) 0.3837(3) 0.0467(10) Uani 1 1 d . . . . .
H02F H 1.5791 0.5632 0.3283 0.056 Uiso 1 1 calc R . . . .
H02G H 1.5259 0.5565 0.4183 0.056 Uiso 1 1 calc R . . . .
C02G C 1.6634(2) 0.7894(2) 0.3255(3) 0.0466(9) Uani 1 1 d . . . . .
H02H H 1.6774 0.7775 0.3783 0.056 Uiso 1 1 calc R . . . .
H02I H 1.7183 0.7915 0.2837 0.056 Uiso 1 1 calc R . . . .
C02H C 0.1521(2) 0.4403(2) 1.1456(3) 0.0503(10) Uani 1 1 d . . . . .
H02Z H 0.1653 0.4610 1.1840 0.060 Uiso 1 1 calc R . . . .
H H 0.2033 0.4537 1.0971 0.060 Uiso 1 1 calc R . . . .
C02I C -0.0633(2) -0.0884(3) 1.1457(3) 0.0491(10) Uani 1 1 d . . . . .
H02 H -0.0158 -0.1115 1.1137 0.059 Uiso 1 1 calc R . . . .
HA H -0.1014 -0.1375 1.1889 0.059 Uiso 1 1 calc R . . . .
C02J C 1.6431(2) 0.6263(2) 0.3737(3) 0.0483(10) Uani 1 1 d . . . . .
H02J H 1.6520 0.6144 0.4285 0.058 Uiso 1 1 calc R . . . .
H02K H 1.7004 0.6260 0.3359 0.058 Uiso 1 1 calc R . . . .
C02K C 1.6048(2) 0.7164(2) 0.3390(3) 0.0506(10) Uani 1 1 d . . . . .
H02L H 1.5937 0.7271 0.2853 0.061 Uiso 1 1 calc R . . . .
H02M H 1.5485 0.7171 0.3780 0.061 Uiso 1 1 calc R . . . .
C02L C 1.6203(2) 0.4630(2) 0.4243(3) 0.0485(10) Uani 1 1 d . . . . .
H02N H 1.6807 0.4624 0.3918 0.058 Uiso 1 1 calc R . . . .
H02O H 1.6222 0.4529 0.4810 0.058 Uiso 1 1 calc R . . . .
C02M C 1.4454(3) 0.3025(3) 0.0655(2) 0.0566(11) Uani 1 1 d . . . . .
H02P H 1.4174 0.2598 0.0565 0.068 Uiso 1 1 calc R . . . .
H02Q H 1.5067 0.3099 0.0324 0.068 Uiso 1 1 calc R . . . .
C02N C -0.1160(3) -0.0295(3) 1.0866(3) 0.0542(11) Uani 1 1 d . . . . .
H0AA H -0.0816 0.0240 1.0485 0.065 Uiso 1 1 calc R . . . .
HB H -0.1693 -0.0141 1.1198 0.065 Uiso 1 1 calc R . . . .
C02O C 1.6209(3) 0.8766(3) 0.2962(3) 0.0548(11) Uani 1 1 d . . . . .
H02R H 1.6046 0.8876 0.2453 0.082 Uiso 1 1 calc GR . . . .
H02S H 1.6619 0.9214 0.2851 0.082 Uiso 1 1 calc GR . . . .
H02T H 1.5691 0.8764 0.3396 0.082 Uiso 1 1 calc GR . . . .
C02P C 1.4002(3) 0.3883(3) 0.0336(3) 0.0560(11) Uani 1 1 d . . . . .
H02U H 1.3382 0.3796 0.0647 0.067 Uiso 1 1 calc R . . . .
H02V H 1.4257 0.4296 0.0464 0.067 Uiso 1 1 calc R . . . .
C02Q C 0.0974(3) 0.5850(3) 1.0543(3) 0.0596(12) Uani 1 1 d . . . . .
H1AA H 0.1191 0.6131 1.0828 0.072 Uiso 1 1 calc R . . . .
HC H 0.1452 0.5869 1.0061 0.072 Uiso 1 1 calc R . . . .
C02R C 0.0741(3) 0.4893(3) 1.1155(3) 0.0605(12) Uani 1 1 d . . . . .
H2AA H 0.0269 0.4868 1.1643 0.073 Uiso 1 1 calc R . . . .
HD H 0.0526 0.4606 1.0874 0.073 Uiso 1 1 calc R . . . .
C02T C -0.1423(3) -0.0684(3) 1.0339(3) 0.0660(12) Uani 1 1 d . . . . .
H3AA H -0.1734 -0.0246 0.9963 0.079 Uiso 1 1 calc R . . . .
HE H -0.0887 -0.0807 0.9986 0.079 Uiso 1 1 calc R . . . .
C02U C 0.0214(3) 0.6371(3) 1.0218(3) 0.0736(14) Uani 1 1 d . . . . .
H4AA H -0.0240 0.6404 1.0693 0.088 Uiso 1 1 calc R . . . .
HF H -0.0040 0.6063 0.9980 0.088 Uiso 1 1 calc R . . . .
C02V C 1.3494(3) 0.5036(4) -0.0907(3) 0.0861(18) Uani 1 1 d . . . . .
H02W H 1.3617 0.5488 -0.0750 0.103 Uiso 1 1 calc R . . . .
H02X H 1.2879 0.4851 -0.0629 0.103 Uiso 1 1 calc R . . . .
C02W C -0.2161(3) -0.1909(4) 1.0272(3) 0.0766(15) Uani 1 1 d . . . . .
H5AA H -0.2427 -0.1486 0.9845 0.092 Uiso 1 1 calc R . . . .
HG H -0.1604 -0.2072 0.9982 0.092 Uiso 1 1 calc R . . . .
C02X C 0.0489(3) 0.7301(3) 0.9543(3) 0.0778(15) Uani 1 1 d . . . . .
H6AA H -0.0035 0.7614 0.9409 0.093 Uiso 1 1 calc R . . . .
HH H 0.0764 0.7604 0.9772 0.093 Uiso 1 1 calc R . . . .
C02Z C 1.4061(4) 0.4273(3) -0.0577(3) 0.0787(15) Uani 1 1 d . . . . .
H02Y H 1.3918 0.3818 -0.0720 0.094 Uiso 1 1 calc R . . . .
HI H 1.4672 0.4455 -0.0881 0.094 Uiso 1 1 calc R . . . .
C030 C -0.1980(3) -0.1487(4) 1.0812(3) 0.0779(15) Uani 1 1 d . . . . .
H03F H -0.2542 -0.1352 1.1121 0.093 Uiso 1 1 calc R . . . .
H03G H -0.1697 -0.1909 1.1227 0.093 Uiso 1 1 calc R . . . .
C031 C 0.1117(4) 0.7314(4) 0.8748(4) 0.099(2) Uani 1 1 d . . . . .
H03H H 0.1223 0.7905 0.8328 0.148 Uiso 1 1 calc GR . . . .
H03I H 0.0867 0.6977 0.8541 0.148 Uiso 1 1 calc GR . . . .
H03J H 0.1665 0.7067 0.8864 0.148 Uiso 1 1 calc GR . . . .
C032 C 1.3616(4) 0.5429(4) -0.1856(4) 0.100(2) Uani 1 1 d . . . . .
H03A H 1.4190 0.5726 -0.2131 0.120 Uiso 1 1 calc R . . . .
H03B H 1.3622 0.4957 -0.2029 0.120 Uiso 1 1 calc R . . . .
C033 C -0.2750(5) -0.2690(6) 1.0775(5) 0.144(3) Uani 1 1 d . . . . .
H03K H -0.2950 -0.2853 1.0401 0.215 Uiso 1 1 calc GR . . . .
H03L H -0.3250 -0.2564 1.1153 0.215 Uiso 1 1 calc GR . . . .
H03M H -0.2433 -0.3163 1.1100 0.215 Uiso 1 1 calc GR . . . .
C034 C 1.2991(5) 0.6006(6) -0.2149(5) 0.150(3) Uani 1 1 d . . . . .
H03C H 1.3155 0.6257 -0.2758 0.225 Uiso 1 1 calc GR . . . .
H03D H 1.2952 0.6461 -0.1956 0.225 Uiso 1 1 calc GR . . . .
H03E H 1.2428 0.5706 -0.1938 0.225 Uiso 1 1 calc GR . . . .

loop_
_atom_site_aniso_label
_atom_site_aniso_U_11
_atom_site_aniso_U_22
_atom_site_aniso_U_33
_atom_site_aniso_U_23
_atom_site_aniso_U_13
_atom_site_aniso_U_12
S01 0.0205(4) 0.0315(4) 0.0405(5) -0.0077(4) -0.0009(3) 0.0066(3)
S02 0.0182(4) 0.0431(5) 0.0322(4) -0.0090(4) -0.0009(3) 0.0066(3)
S03 0.0192(4) 0.0326(4) 0.0384(5) -0.0065(4) -0.0007(3) 0.0064(3)
S04 0.0185(4) 0.0423(5) 0.0319(4) -0.0099(4) 0.0018(3) 0.0027(3)
O00B 0.0223(11) 0.0390(14) 0.0474(15) -0.0088(11) -0.0007(10) 0.0082(10)
O00C 0.0264(13) 0.080(2) 0.0435(15) -0.0225(14) 0.0011(10) -0.0067(12)
C00D 0.0181(15) 0.0350(18) 0.0289(18) -0.0068(15) 0.0025(12) 0.0039(13)
N00E 0.0259(15) 0.059(2) 0.050(2) -0.0173(17) 0.0027(14) -0.0021(14)
C00F 0.0224(16) 0.0303(17) 0.0306(18) -0.0069(14) -0.0011(13) 0.0026(13)
N00G 0.0285(16) 0.068(2) 0.052(2) -0.0193(19) -0.0068(14) -0.0007(15)
C00H 0.0195(15) 0.0334(18) 0.0323(18) -0.0095(15) -0.0008(12) 0.0011(12)
N00I 0.0293(16) 0.052(2) 0.052(2) -0.0132(16) -0.0018(13) 0.0093(14)
C00J 0.0219(16) 0.0313(18) 0.040(2) -0.0078(15) -0.0041(13) 0.0019(13)
C00K 0.0155(14) 0.0400(19) 0.0290(18) -0.0088(15) 0.0010(12) 0.0042(13)
C00L 0.0204(15) 0.0334(18) 0.0311(18) -0.0102(15) -0.0003(12) 0.0026(13)
N00M 0.0336(16) 0.052(2) 0.048(2) -0.0049(17) 0.0023(14) 0.0099(14)
C00N 0.0235(16) 0.0370(19) 0.0340(19) -0.0096(16) 0.0014(13) 0.0043(14)
C00O 0.0184(15) 0.0320(17) 0.0321(18) -0.0086(14) -0.0023(12) 0.0022(12)
C00P 0.0164(14) 0.0335(18) 0.0376(19) -0.0093(15) -0.0032(12) 0.0025(12)
C00Q 0.0237(17) 0.0333(18) 0.0352(19) -0.0069(15) 0.0014(13) 0.0055(13)
C00R 0.0221(16) 0.0363(19) 0.0295(18) -0.0047(15) 0.0002(13) 0.0080(13)
C00S 0.0228(16) 0.0376(19) 0.039(2) -0.0113(16) -0.0031(13) 0.0045(13)
C00T 0.0167(15) 0.0311(18) 0.040(2) -0.0078(15) -0.0033(13) 0.0042(12)
C00U 0.0186(15) 0.0386(19) 0.037(2) -0.0126(16) -0.0001(13) 0.0081(13)
C00V 0.0230(16) 0.0290(18) 0.039(2) -0.0061(15) 0.0005(13) 0.0074(13)
C00W 0.0208(15) 0.0316(18) 0.039(2) -0.0100(15) -0.0024(13) 0.0030(13)
C00X 0.0231(16) 0.042(2) 0.0352(19) -0.0096(16) 0.0016(13) 0.0083(14)
C00Y 0.0222(16) 0.0371(19) 0.0345(19) -0.0116(15) 0.0022(13) 0.0061(13)
C00Z 0.0198(15) 0.0294(17) 0.0401(19) -0.0103(15) -0.0068(13) 0.0051(12)
C010 0.0229(16) 0.040(2) 0.036(2) -0.0102(16) -0.0003(13) 0.0031(14)
C011 0.0239(17) 0.0302(18) 0.039(2) -0.0037(15) 0.0011(13) 0.0059(13)
C012 0.0299(17) 0.0349(19) 0.035(2) -0.0114(16) -0.0009(14) 0.0036(14)
C013 0.0197(16) 0.0303(18) 0.046(2) -0.0106(16) 0.0004(13) 0.0025(13)
C014 0.0229(16) 0.0367(19) 0.0376(19) -0.0072(16) -0.0015(13) 0.0054(13)
C015 0.0223(16) 0.0382(19) 0.037(2) -0.0123(16) 0.0028(13) 0.0034(13)
C016 0.0180(15) 0.0302(17) 0.038(2) -0.0102(15) -0.0026(13) 0.0061(12)
C017 0.0283(17) 0.0376(19) 0.034(2) -0.0105(16) 0.0016(14) -0.0025(14)
C018 0.0231(16) 0.039(2) 0.039(2) -0.0085(16) -0.0068(14) 0.0064(14)
C019 0.0175(15) 0.0344(18) 0.0402(19) -0.0126(15) -0.0042(13) 0.0045(13)
C01A 0.0319(18) 0.0333(19) 0.042(2) -0.0050(16) -0.0024(15) 0.0046(14)
C01B 0.0218(16) 0.0363(19) 0.039(2) -0.0103(16) -0.0001(13) 0.0048(13)
C01C 0.0256(17) 0.0315(18) 0.036(2) -0.0065(15) -0.0005(13) 0.0006(13)
C01D 0.0279(17) 0.0362(19) 0.0310(18) -0.0069(15) -0.0022(13) 0.0012(14)
C01E 0.0218(15) 0.0348(18) 0.0343(18) -0.0112(15) -0.0035(13) 0.0047(13)
C01F 0.0254(17) 0.038(2) 0.038(2) -0.0123(16) -0.0016(14) 0.0054(14)
C01G 0.0215(16) 0.0324(18) 0.0356(19) -0.0068(15) 0.0002(13) 0.0043(13)
C01H 0.0266(17) 0.039(2) 0.039(2) -0.0113(16) -0.0041(14) 0.0099(14)
C01I 0.0245(16) 0.0359(19) 0.038(2) -0.0090(16) -0.0058(13) 0.0071(13)
C01J 0.0270(17) 0.041(2) 0.038(2) -0.0074(17) -0.0041(14) 0.0019(14)
C01K 0.0195(15) 0.0357(19) 0.0373(19) -0.0117(15) -0.0029(13) 0.0035(13)
C01L 0.0266(18) 0.044(2) 0.039(2) -0.0153(17) 0.0015(14) 0.0013(15)
C01M 0.0221(16) 0.0323(18) 0.0373(19) -0.0088(15) -0.0047(13) 0.0012(13)
C01N 0.0288(17) 0.041(2) 0.035(2) -0.0080(16) -0.0028(14) 0.0020(14)
C01O 0.0164(15) 0.0337(19) 0.045(2) -0.0071(16) -0.0029(13) 0.0048(13)
C01P 0.0257(17) 0.0333(19) 0.057(2) -0.0139(17) -0.0102(15) 0.0063(14)
C01Q 0.0177(16) 0.045(2) 0.046(2) -0.0126(18) -0.0048(14) 0.0026(14)
C01R 0.0258(16) 0.0353(19) 0.039(2) -0.0105(16) -0.0025(14) 0.0054(14)
C01S 0.0264(17) 0.0364(19) 0.037(2) -0.0077(16) -0.0024(14) 0.0063(14)
C01T 0.0275(18) 0.044(2) 0.047(2) -0.0057(18) -0.0014(15) 0.0071(15)
C01U 0.0262(17) 0.042(2) 0.037(2) -0.0083(16) -0.0022(14) 0.0057(15)
C01V 0.036(2) 0.051(2) 0.038(2) -0.0170(18) 0.0019(15) 0.0040(16)
C01W 0.0257(18) 0.047(2) 0.041(2) -0.0123(17) -0.0039(15) 0.0012(15)
C01X 0.0368(19) 0.039(2) 0.041(2) -0.0122(17) -0.0072(15) 0.0086(15)
C01Y 0.0255(17) 0.036(2) 0.064(3) -0.0190(18) -0.0049(16) 0.0020(14)
C01Z 0.0306(18) 0.048(2) 0.042(2) -0.0155(18) -0.0026(15) -0.0006(15)
C020 0.040(2) 0.051(2) 0.037(2) -0.0188(18) -0.0071(15) 0.0035(16)
C021 0.0267(17) 0.037(2) 0.054(2) -0.0101(18) -0.0116(15) 0.0010(14)
C022 0.0284(17) 0.0364(19) 0.041(2) -0.0106(16) -0.0026(14) 0.0056(14)
C023 0.0231(16) 0.042(2) 0.044(2) -0.0111(18) 0.0017(14) 0.0068(14)
C024 0.0296(19) 0.034(2) 0.063(3) -0.0128(18) -0.0067(16) 0.0073(15)
C025 0.0272(18) 0.039(2) 0.051(2) -0.0046(18) -0.0011(15) 0.0035(15)
C026 0.0250(17) 0.045(2) 0.043(2) -0.0123(17) 0.0006(14) 0.0025(15)
C027 0.0358(19) 0.045(2) 0.034(2) -0.0050(17) -0.0072(15) -0.0027(16)
C028 0.046(2) 0.037(2) 0.044(2) -0.0092(18) 0.0017(17) 0.0115(16)
C029 0.0236(17) 0.035(2) 0.060(2) -0.0132(18) -0.0075(15) 0.0039(14)
C02A 0.0281(17) 0.039(2) 0.045(2) -0.0055(17) 0.0002(15) 0.0049(15)
C02B 0.0298(19) 0.042(2) 0.049(2) -0.0045(18) 0.0062(16) 0.0067(15)
C02C 0.0268(18) 0.048(2) 0.060(3) -0.0202(19) -0.0122(16) 0.0075(16)
C02D 0.039(2) 0.043(2) 0.045(2) -0.0014(18) -0.0054(16) 0.0048(16)
C02E 0.0294(18) 0.039(2) 0.058(3) -0.0003(18) -0.0048(16) 0.0076(15)
C02F 0.0300(18) 0.042(2) 0.063(3) -0.0200(19) -0.0075(16) 0.0050(15)
C02G 0.048(2) 0.043(2) 0.049(2) -0.0190(19) -0.0152(17) 0.0022(17)
C02H 0.044(2) 0.041(2) 0.053(2) -0.0079(19) -0.0127(18) 0.0010(17)
C02I 0.043(2) 0.049(2) 0.052(2) -0.017(2) -0.0137(17) 0.0092(17)
C02J 0.0319(19) 0.042(2) 0.059(3) -0.0146(19) -0.0059(17) 0.0053(16)
C02K 0.037(2) 0.046(2) 0.059(3) -0.017(2) -0.0091(17) 0.0068(17)
C02L 0.0272(18) 0.045(2) 0.068(3) -0.021(2) -0.0084(17) 0.0048(15)
C02M 0.054(2) 0.054(3) 0.037(2) -0.0072(19) 0.0049(17) 0.0056(19)
C02N 0.049(2) 0.056(3) 0.053(3) -0.017(2) -0.0188(19) 0.0098(19)
C02O 0.054(2) 0.047(2) 0.067(3) -0.022(2) -0.025(2) 0.0063(19)
C02P 0.052(2) 0.055(3) 0.047(2) -0.011(2) -0.0106(18) 0.0091(19)
C02Q 0.054(2) 0.053(3) 0.064(3) -0.012(2) -0.026(2) 0.009(2)
C02R 0.050(2) 0.052(3) 0.067(3) -0.014(2) -0.015(2) 0.0038(19)
C02T 0.069(3) 0.064(3) 0.063(3) -0.016(2) -0.032(2) 0.005(2)
C02U 0.064(3) 0.069(3) 0.078(3) -0.019(3) -0.025(2) 0.013(2)
C02V 0.055(3) 0.102(4) 0.055(3) -0.002(3) 0.002(2) 0.012(3)
C02W 0.054(3) 0.107(4) 0.088(4) -0.061(3) -0.017(2) 0.007(3)
C02X 0.075(3) 0.061(3) 0.094(4) -0.011(3) -0.053(3) 0.007(3)
C02Z 0.106(4) 0.058(3) 0.053(3) -0.006(2) -0.019(3) -0.004(3)
C030 0.055(3) 0.109(4) 0.073(3) -0.041(3) -0.013(2) -0.010(3)
C031 0.097(4) 0.068(4) 0.095(4) -0.004(3) -0.022(3) 0.018(3)
C032 0.097(4) 0.095(4) 0.073(4) 0.000(3) -0.027(3) -0.003(4)
C033 0.103(5) 0.173(8) 0.177(8) -0.092(7) -0.028(5) -0.034(5)
C034 0.096(5) 0.223(10) 0.113(6) -0.060(6) -0.029(4) 0.042(6)

loop_
_atom_type_symbol
_atom_type_description
_atom_type_scat_dispersion_real
_atom_type_scat_dispersion_imag
_atom_type_scat_source
C C 0.0181 0.0091 'International Tables Vol C Tables 4.2.6.8 and 6.1.1.4'
H H 0.0000 0.0000 'International Tables Vol C Tables 4.2.6.8 and 6.1.1.4'
N N 0.0311 0.0180 'International Tables Vol C Tables 4.2.6.8 and 6.1.1.4'
O O 0.0492 0.0322 'International Tables Vol C Tables 4.2.6.8 and 6.1.1.4'
S S 0.3331 0.5567 'International Tables Vol C Tables 4.2.6.8 and 6.1.1.4'

loop_
_geom_angle_atom_site_label_1
_geom_angle_atom_site_label_2
_geom_angle_atom_site_label_3
_geom_angle
_geom_angle_site_symmetry_1
_geom_angle_site_symmetry_3
_geom_angle_publ_flag
C01K S01 C01S 91.17(15) . . ?
C016 S02 C00W 89.23(15) . . ?
C01M S03 C01E 89.26(15) . . ?
C01G S04 C00Y 90.63(15) . . ?
C00N C00D C00K 120.0(3) . . ?
C00R C00D C00K 123.4(3) . . ?
C00R C00D C00N 116.6(3) . . ?
C00H C00F C00K 112.1(3) . . ?
C00O C00F C00H 120.1(3) . . ?
C00O C00F C00K 127.8(3) . . ?
C00F C00H C016 106.2(3) . . ?
C00O C00H C00F 122.8(3) 2_558 . ?
C00O C00H C016 131.0(3) 2_558 . ?
C00T C00J H00J 120.8 . . ?
C00T C00J C019 118.4(3) . . ?
C019 C00J H00J 120.8 . . ?
C00D C00K C00F 110.7(3) . . ?
C00D C00K C00L 116.2(3) . . ?
C00D C00K C00P 112.7(3) . . ?
C00F C00K C00P 111.3(3) . . ?
C00L C00K C00F 99.5(2) . . ?
C00L C00K C00P 105.7(2) . . ?
C016 C00L C00K 111.3(2) . . ?
C016 C00L C01G 111.4(3) . . ?
C01G C00L C00K 136.6(3) . . ?
C00D C00N H00N 119.0 . . ?
C018 C00N C00D 122.0(3) . . ?
C018 C00N H00N 119.0 . . ?
C00F C00O C00H 117.1(3) . 2_558 ?
C00F C00O H00O 121.4 . . ?
C00H C00O H00O 121.4 2_558 . ?
C01J C00P C00K 121.3(3) . . ?
C01J C00P C01N 118.0(3) . . ?
C01N C00P C00K 120.6(3) . . ?
C010 C00Q C015 127.7(3) . . ?
C010 C00Q C01C 125.8(3) . . ?
C015 C00Q C01C 106.5(3) . . ?
C00D C00R H00R 119.2 . . ?
C012 C00R C00D 121.6(3) . . ?
C012 C00R H00R 119.2 . . ?
C00Y C00S H00S 113.5 . . ?
C015 C00S H00S 113.5 . . ?
C015 C00S C00Y 132.9(3) . . ?
C00J C00T C019 119.4(3) . 2_856 ?
C00J C00T C01O 129.3(3) . 2_856 ?
C019 C00T C01O 111.3(2) 2_856 2_856 ?
C00W C00U H00U 123.7 . . ?
C00Y C00U H00U 123.7 . . ?
C00Y C00U C00W 112.7(3) . . ?
C011 C00V C01O 123.1(3) . . ?
C011 C00V C025 118.1(3) . . ?
C025 C00V C01O 118.8(3) . . ?
C00U C00W S02 134.4(3) . . ?
C00U C00W C01G 112.7(3) . . ?
C01G C00W S02 112.8(2) . . ?
C01B C00X H00X 112.4 . . ?
C01B C00X C01S 135.2(3) . . ?
C01S C00X H00X 112.4 . . ?
C00S C00Y S04 128.2(3) . . ?
C00U C00Y S04 111.5(2) . . ?
C00U C00Y C00S 120.1(3) . . ?
C01K C00Z C01O 137.5(3) . . ?
C01M C00Z C01K 111.2(3) . . ?
C01M C00Z C01O 111.3(3) . . ?
C00Q C010 C01Q 125.0(3) . . ?
C00Q C010 C01W 122.9(3) . . ?
C01Q C010 C01W 112.1(3) . . ?
C00V C011 H011 119.2 . . ?
C00V C011 C01A 121.6(3) . . ?
C01A C011 H011 119.2 . . ?
C00R C012 H012 119.4 . . ?
C00R C012 C01D 121.3(3) . . ?
C01D C012 H012 119.4 . . ?
C01P C013 C01O 124.9(3) . . ?
C01P C013 C029 117.9(3) . . ?
C029 C013 C01O 117.1(3) . . ?
C01E C014 H014 123.2 . . ?
C01E C014 C01S 113.6(3) . . ?
C01S C014 H014 123.2 . . ?
C00Q C015 C01L 107.6(3) . . ?
C00S C015 C00Q 126.7(3) . . ?
C00S C015 C01L 125.5(3) . . ?
C00H C016 S02 134.5(3) . . ?
C00L C016 S02 114.9(2) . . ?
C00L C016 C00H 110.5(3) . . ?
C01C C017 C01L 109.7(3) . . ?
C01C C017 C01Z 123.5(3) . . ?
C01Z C017 C01L 126.8(3) . . ?
C00N C018 H018 119.4 . . ?
C00N C018 C01D 121.1(3) . . ?
C01D C018 H018 119.4 . . ?
C00J C019 C00T 122.2(3) . 2_856 ?
C00J C019 C01M 131.4(3) . . ?
C00T C019 C01M 106.4(3) 2_856 . ?
C011 C01A H01A 119.8 . . ?
C011 C01A C028 120.3(4) . . ?
C028 C01A H01A 119.8 . . ?
C00X C01B C01F 126.9(3) . . ?
C00X C01B C01I 126.8(3) . . ?
C01I C01B C01F 106.2(3) . . ?
C017 C01C C00Q 109.4(3) . . ?
C017 C01C C026 118.9(3) . . ?
C026 C01C C00Q 131.7(3) . . ?
C012 C01D C018 117.4(3) . . ?
C012 C01D C02I 119.6(3) . . ?
C018 C01D C02I 123.0(3) . . ?
C014 C01E S03 135.2(3) . . ?
C014 C01E C01K 112.6(3) . . ?
C01K C01E S03 112.2(2) . . ?
O00B C01F C01B 126.5(3) . . ?
O00B C01F C01R 126.0(3) . . ?
C01R C01F C01B 107.5(2) . . ?
C00L C01G S04 136.0(3) . . ?
C00W C01G S04 112.3(2) . . ?
C00W C01G C00L 111.7(3) . . ?
C01I C01H C01U 124.4(3) . . ?
C01I C01H C023 124.1(3) . . ?
C023 C01H C01U 111.5(3) . . ?
C01B C01I C022 107.9(3) . . ?
C01H C01I C01B 127.4(3) . . ?
C01H C01I C022 124.7(3) . . ?
C00P C01J H01J 119.5 . . ?
C00P C01J C01X 121.1(3) . . ?
C01X C01J H01J 119.5 . . ?
C00Z C01K S01 136.6(2) . . ?
C00Z C01K C01E 111.7(3) . . ?
C01E C01K S01 111.6(2) . . ?
O00C C01L C015 127.8(3) . . ?
O00C C01L C017 125.6(3) . . ?
C015 C01L C017 106.6(3) . . ?
C00Z C01M S03 115.5(2) . . ?
C00Z C01M C019 111.1(3) . . ?
C019 C01M S03 133.3(3) . . ?
C00P C01N H01N 119.8 . . ?
C027 C01N C00P 120.5(4) . . ?
C027 C01N H01N 119.8 . . ?
C00T C01O C013 112.5(3) 2_856 . ?
C00V C01O C00T 111.2(3) . 2_856 ?
C00V C01O C013 109.6(3) . . ?
C00Z C01O C00T 99.8(2) . 2_856 ?
C00Z C01O C00V 113.7(3) . . ?
C00Z C01O C013 109.8(3) . . ?
C013 C01P H01P 119.6 . . ?
C013 C01P C02C 120.7(3) . . ?
C02C C01P H01P 119.6 . . ?
N00G C01Q C010 177.4(3) . . ?
C022 C01R C01F 108.7(3) . . ?
C02A C01R C01F 128.3(3) . . ?
C02A C01R C022 123.0(3) . . ?
C00X C01S S01 127.6(3) . . ?
C014 C01S S01 111.0(2) . . ?
C014 C01S C00X 121.4(3) . . ?
C022 C01T H01T 120.5 . . ?
C02E C01T H01T 120.5 . . ?
C02E C01T C022 119.0(3) . . ?
N00I C01U C01H 176.0(4) . . ?
C020 C01V H01V 118.7 . . ?
C020 C01V C026 122.5(3) . . ?
C026 C01V H01V 118.7 . . ?
N00E C01W C010 176.7(4) . . ?
C01J C01X H01X 119.5 . . ?
C021 C01X C01J 121.0(4) . . ?
C021 C01X H01X 119.5 . . ?
C024 C01Y C02C 117.2(3) . . ?
C024 C01Y C02L 122.4(3) . . ?
C02C C01Y C02L 120.4(3) . . ?
C017 C01Z H01Z 121.3 . . ?
C017 C01Z C020 117.4(3) . . ?
C020 C01Z H01Z 121.3 . . ?
C01V C020 C01Z 120.1(3) . . ?
C01V C020 H020 120.0 . . ?
C01Z C020 H020 120.0 . . ?
C01X C021 C02H 120.9(4) . . ?
C027 C021 C01X 117.5(3) . . ?
C027 C021 C02H 121.7(4) . . ?
C01R C022 C01I 109.4(3) . . ?
C01T C022 C01I 132.4(3) . . ?
C01T C022 C01R 118.2(3) . . ?
N00M C023 C01H 177.9(4) . . ?
C01Y C024 H024 119.3 . . ?
C029 C024 C01Y 121.4(3) . . ?
C029 C024 H024 119.3 . . ?
C00V C025 H025 119.8 . . ?
C02B C025 C00V 120.4(4) . . ?
C02B C025 H025 119.8 . . ?
C01C C026 H026 121.2 . . ?
C01V C026 C01C 117.6(3) . . ?
C01V C026 H026 121.2 . . ?
C01N C027 H027 119.0 . . ?
C021 C027 C01N 122.0(3) . . ?
C021 C027 H027 119.0 . . ?
C01A C028 C02M 120.9(4) . . ?
C02B C028 C01A 118.1(4) . . ?
C02B C028 C02M 121.0(3) . . ?
C013 C029 H029 119.5 . . ?
C024 C029 C013 121.0(3) . . ?
C024 C029 H029 119.5 . . ?
C01R C02A H02A 121.2 . . ?
C01R C02A C02D 117.6(3) . . ?
C02D C02A H02A 121.2 . . ?
C025 C02B H02B 119.2 . . ?
C028 C02B C025 121.5(3) . . ?
C028 C02B H02B 119.2 . . ?
C01P C02C C01Y 121.6(3) . . ?
C01P C02C H02C 119.2 . . ?
C01Y C02C H02C 119.2 . . ?
C02A C02D H02D 119.9 . . ?
C02E C02D C02A 120.3(3) . . ?
C02E C02D H02D 119.9 . . ?
C01T C02E H02E 119.0 . . ?
C02D C02E C01T 122.0(3) . . ?
C02D C02E H02E 119.0 . . ?
H02F C02F H02G 107.8 . . ?
C02J C02F H02F 109.0 . . ?
C02J C02F H02G 109.0 . . ?
C02J C02F C02L 112.9(3) . . ?
C02L C02F H02F 109.0 . . ?
C02L C02F H02G 109.0 . . ?
H02H C02G H02I 107.8 . . ?
C02K C02G H02H 109.1 . . ?
C02K C02G H02I 109.1 . . ?
C02O C02G H02H 109.1 . . ?
C02O C02G H02I 109.1 . . ?
C02O C02G C02K 112.5(3) . . ?
C021 C02H H02Z 108.8 . . ?
C021 C02H H 108.8 . . ?
H02Z C02H H 107.7 . . ?
C02R C02H C021 113.9(3) . . ?
C02R C02H H02Z 108.8 . . ?
C02R C02H H 108.8 . . ?
C01D C02I H02 108.0 . . ?
C01D C02I HA 108.0 . . ?
H02 C02I HA 107.3 . . ?
C02N C02I C01D 117.1(3) . . ?
C02N C02I H02 108.0 . . ?
C02N C02I HA 108.0 . . ?
C02F C02J H02J 108.9 . . ?
C02F C02J H02K 108.9 . . ?
H02J C02J H02K 107.7 . . ?
C02K C02J C02F 113.4(3) . . ?
C02K C02J H02J 108.9 . . ?
C02K C02J H02K 108.9 . . ?
C02G C02K C02J 114.2(3) . . ?
C02G C02K H02L 108.7 . . ?
C02G C02K H02M 108.7 . . ?
C02J C02K H02L 108.7 . . ?
C02J C02K H02M 108.7 . . ?
H02L C02K H02M 107.6 . . ?
C01Y C02L C02F 115.9(3) . . ?
C01Y C02L H02N 108.3 . . ?
C01Y C02L H02O 108.3 . . ?
C02F C02L H02N 108.3 . . ?
C02F C02L H02O 108.3 . . ?
H02N C02L H02O 107.4 . . ?
C028 C02M H02P 108.9 . . ?
C028 C02M H02Q 108.9 . . ?
C028 C02M C02P 113.5(3) . . ?
H02P C02M H02Q 107.7 . . ?
C02P C02M H02P 108.9 . . ?
C02P C02M H02Q 108.9 . . ?
C02I C02N H0AA 108.6 . . ?
C02I C02N HB 108.6 . . ?
C02I C02N C02T 114.7(4) . . ?
H0AA C02N HB 107.6 . . ?
C02T C02N H0AA 108.6 . . ?
C02T C02N HB 108.6 . . ?
C02G C02O H02R 109.5 . . ?
C02G C02O H02S 109.5 . . ?
C02G C02O H02T 109.5 . . ?
H02R C02O H02S 109.5 . . ?
H02R C02O H02T 109.5 . . ?
H02S C02O H02T 109.5 . . ?
C02M C02P H02U 108.5 . . ?
C02M C02P H02V 108.5 . . ?
H02U C02P H02V 107.5 . . ?
C02Z C02P C02M 115.2(4) . . ?
C02Z C02P H02U 108.5 . . ?
C02Z C02P H02V 108.5 . . ?
H1AA C02Q HC 107.5 . . ?
C02R C02Q H1AA 108.6 . . ?
C02R C02Q HC 108.6 . . ?
C02U C02Q H1AA 108.6 . . ?
C02U C02Q HC 108.6 . . ?
C02U C02Q C02R 114.9(4) . . ?
C02H C02R C02Q 112.7(3) . . ?
C02H C02R H2AA 109.0 . . ?
C02H C02R HD 109.0 . . ?
C02Q C02R H2AA 109.0 . . ?
C02Q C02R HD 109.0 . . ?
H2AA C02R HD 107.8 . . ?
C02N C02T H3AA 108.2 . . ?
C02N C02T HE 108.2 . . ?
H3AA C02T HE 107.4 . . ?
C030 C02T C02N 116.3(4) . . ?
C030 C02T H3AA 108.2 . . ?
C030 C02T HE 108.2 . . ?
C02Q C02U H4AA 108.8 . . ?
C02Q C02U HF 108.8 . . ?
C02Q C02U C02X 113.6(4) . . ?
H4AA C02U HF 107.7 . . ?
C02X C02U H4AA 108.8 . . ?
C02X C02U HF 108.8 . . ?
H02W C02V H02X 107.5 . . ?
C02Z C02V H02W 108.5 . . ?
C02Z C02V H02X 108.5 . . ?
C02Z C02V C032 115.2(5) . . ?
C032 C02V H02W 108.5 . . ?
C032 C02V H02X 108.5 . . ?
H5AA C02W HG 107.8 . . ?
C030 C02W H5AA 109.0 . . ?
C030 C02W HG 109.0 . . ?
C033 C02W H5AA 109.0 . . ?
C033 C02W HG 109.0 . . ?
C033 C02W C030 112.8(5) . . ?
C02U C02X H6AA 109.1 . . ?
C02U C02X HH 109.1 . . ?
H6AA C02X HH 107.8 . . ?
C031 C02X C02U 112.7(5) . . ?
C031 C02X H6AA 109.1 . . ?
C031 C02X HH 109.1 . . ?
C02P C02Z C02V 117.9(4) . . ?
C02P C02Z H02Y 107.8 . . ?
C02P C02Z HI 107.8 . . ?
C02V C02Z H02Y 107.8 . . ?
C02V C02Z HI 107.8 . . ?
H02Y C02Z HI 107.2 . . ?
C02T C030 C02W 115.1(4) . . ?
C02T C030 H03F 108.5 . . ?
C02T C030 H03G 108.5 . . ?
C02W C030 H03F 108.5 . . ?
C02W C030 H03G 108.5 . . ?
H03F C030 H03G 107.5 . . ?
C02X C031 H03H 109.5 . . ?
C02X C031 H03I 109.5 . . ?
C02X C031 H03J 109.5 . . ?
H03H C031 H03I 109.5 . . ?
H03H C031 H03J 109.5 . . ?
H03I C031 H03J 109.5 . . ?
C02V C032 H03A 108.3 . . ?
C02V C032 H03B 108.3 . . ?
H03A C032 H03B 107.4 . . ?
C034 C032 C02V 115.9(6) . . ?
C034 C032 H03A 108.3 . . ?
C034 C032 H03B 108.3 . . ?
C02W C033 H03K 109.5 . . ?
C02W C033 H03L 109.5 . . ?
C02W C033 H03M 109.5 . . ?
H03K C033 H03L 109.5 . . ?
H03K C033 H03M 109.5 . . ?
H03L C033 H03M 109.5 . . ?
C032 C034 H03C 109.5 . . ?
C032 C034 H03D 109.5 . . ?
C032 C034 H03E 109.5 . . ?
H03C C034 H03D 109.5 . . ?
H03C C034 H03E 109.5 . . ?
H03D C034 H03E 109.5 . . ?

loop_
_geom_bond_atom_site_label_1
_geom_bond_atom_site_label_2
_geom_bond_distance
_geom_bond_site_symmetry_2
_geom_bond_publ_flag
S01 C01K 1.716(3) . ?
S01 C01S 1.760(3) . ?
S02 C00W 1.742(3) . ?
S02 C016 1.721(3) . ?
S03 C01E 1.745(3) . ?
S03 C01M 1.727(3) . ?
S04 C00Y 1.754(3) . ?
S04 C01G 1.715(3) . ?
O00B C01F 1.220(4) . ?
O00C C01L 1.209(4) . ?
C00D C00K 1.513(5) . ?
C00D C00N 1.403(4) . ?
C00D C00R 1.393(4) . ?
N00E C01W 1.139(4) . ?
C00F C00H 1.404(5) . ?
C00F C00K 1.538(4) . ?
C00F C00O 1.387(4) . ?
N00G C01Q 1.151(5) . ?
C00H C00O 1.393(4) 2_558 ?
C00H C016 1.464(4) . ?
N00I C01U 1.152(4) . ?
C00J H00J 0.9300 . ?
C00J C00T 1.379(4) . ?
C00J C019 1.390(4) . ?
C00K C00L 1.527(4) . ?
C00K C00P 1.546(5) . ?
C00L C016 1.370(5) . ?
C00L C01G 1.417(4) . ?
N00M C023 1.159(4) . ?
C00N H00N 0.9300 . ?
C00N C018 1.369(5) . ?
C00O C00H 1.393(4) 2_558 ?
C00O H00O 0.9300 . ?
C00P C01J 1.384(5) . ?
C00P C01N 1.396(5) . ?
C00Q C010 1.359(5) . ?
C00Q C015 1.470(4) . ?
C00Q C01C 1.494(5) . ?
C00R H00R 0.9300 . ?
C00R C012 1.380(5) . ?
C00S H00S 0.9300 . ?
C00S C00Y 1.420(4) . ?
C00S C015 1.367(5) . ?
C00T C019 1.421(4) 2_856 ?
C00T C01O 1.540(4) 2_856 ?
C00U H00U 0.9300 . ?
C00U C00W 1.392(4) . ?
C00U C00Y 1.387(5) . ?
C00V C011 1.375(5) . ?
C00V C01O 1.536(5) . ?
C00V C025 1.397(4) . ?
C00W C01G 1.397(5) . ?
C00X H00X 0.9300 . ?
C00X C01B 1.357(4) . ?
C00X C01S 1.421(4) . ?
C00Z C01K 1.415(4) . ?
C00Z C01M 1.369(4) . ?
C00Z C01O 1.524(4) . ?
C010 C01Q 1.432(5) . ?
C010 C01W 1.441(4) . ?
C011 H011 0.9300 . ?
C011 C01A 1.386(5) . ?
C012 H012 0.9300 . ?
C012 C01D 1.394(5) . ?
C013 C01O 1.542(5) . ?
C013 C01P 1.381(5) . ?
C013 C029 1.398(4) . ?
C014 H014 0.9300 . ?
C014 C01E 1.377(4) . ?
C014 C01S 1.391(5) . ?
C015 C01L 1.477(5) . ?
C017 C01C 1.380(5) . ?
C017 C01L 1.485(4) . ?
C017 C01Z 1.380(5) . ?
C018 H018 0.9300 . ?
C018 C01D 1.395(5) . ?
C019 C00T 1.421(4) 2_856 ?
C019 C01M 1.449(4) . ?
C01A H01A 0.9300 . ?
C01A C028 1.397(5) . ?
C01B C01F 1.490(4) . ?
C01B C01I 1.469(4) . ?
C01C C026 1.401(4) . ?
C01D C02I 1.512(5) . ?
C01E C01K 1.424(4) . ?
C01F C01R 1.476(4) . ?
C01H C01I 1.373(4) . ?
C01H C01U 1.429(4) . ?
C01H C023 1.424(5) . ?
C01I C022 1.472(5) . ?
C01J H01J 0.9300 . ?
C01J C01X 1.398(5) . ?
C01N H01N 0.9300 . ?
C01N C027 1.387(5) . ?
C01O C00T 1.540(4) 2_856 ?
C01P H01P 0.9300 . ?
C01P C02C 1.386(5) . ?
C01R C022 1.403(4) . ?
C01R C02A 1.375(5) . ?
C01T H01T 0.9300 . ?
C01T C022 1.397(5) . ?
C01T C02E 1.380(5) . ?
C01V H01V 0.9300 . ?
C01V C020 1.376(5) . ?
C01V C026 1.392(5) . ?
C01X H01X 0.9300 . ?
C01X C021 1.390(5) . ?
C01Y C024 1.387(5) . ?
C01Y C02C 1.393(5) . ?
C01Y C02L 1.518(5) . ?
C01Z H01Z 0.9300 . ?
C01Z C020 1.387(5) . ?
C020 H020 0.9300 . ?
C021 C027 1.385(5) . ?
C021 C02H 1.517(5) . ?
C024 H024 0.9300 . ?
C024 C029 1.379(5) . ?
C025 H025 0.9300 . ?
C025 C02B 1.386(6) . ?
C026 H026 0.9300 . ?
C027 H027 0.9300 . ?
C028 C02B 1.376(6) . ?
C028 C02M 1.508(6) . ?
C029 H029 0.9300 . ?
C02A H02A 0.9300 . ?
C02A C02D 1.397(5) . ?
C02B H02B 0.9300 . ?
C02C H02C 0.9300 . ?
C02D H02D 0.9300 . ?
C02D C02E 1.377(5) . ?
C02E H02E 0.9300 . ?
C02F H02F 0.9700 . ?
C02F H02G 0.9700 . ?
C02F C02J 1.523(5) . ?
C02F C02L 1.524(5) . ?
C02G H02H 0.9700 . ?
C02G H02I 0.9700 . ?
C02G C02K 1.505(5) . ?
C02G C02O 1.500(5) . ?
C02H H02Z 0.9700 . ?
C02H H 0.9700 . ?
C02H C02R 1.512(5) . ?
C02I H02 0.9700 . ?
C02I HA 0.9700 . ?
C02I C02N 1.502(5) . ?
C02J H02J 0.9700 . ?
C02J H02K 0.9700 . ?
C02J C02K 1.519(5) . ?
C02K H02L 0.9700 . ?
C02K H02M 0.9700 . ?
C02L H02N 0.9700 . ?
C02L H02O 0.9700 . ?
C02M H02P 0.9700 . ?
C02M H02Q 0.9700 . ?
C02M C02P 1.508(5) . ?
C02N H0AA 0.9700 . ?
C02N HB 0.9700 . ?
C02N C02T 1.519(6) . ?
C02O H02R 0.9600 . ?
C02O H02S 0.9600 . ?
C02O H02T 0.9600 . ?
C02P H02U 0.9700 . ?
C02P H02V 0.9700 . ?
C02P C02Z 1.470(6) . ?
C02Q H1AA 0.9700 . ?
C02Q HC 0.9700 . ?
C02Q C02R 1.531(6) . ?
C02Q C02U 1.519(6) . ?
C02R H2AA 0.9700 . ?
C02R HD 0.9700 . ?
C02T H3AA 0.9700 . ?
C02T HE 0.9700 . ?
C02T C030 1.472(6) . ?
C02U H4AA 0.9700 . ?
C02U HF 0.9700 . ?
C02U C02X 1.535(7) . ?
C02V H02W 0.9700 . ?
C02V H02X 0.9700 . ?
C02V C02Z 1.500(7) . ?
C02V C032 1.512(7) . ?
C02W H5AA 0.9700 . ?
C02W HG 0.9700 . ?
C02W C030 1.522(7) . ?
C02W C033 1.475(8) . ?
C02X H6AA 0.9700 . ?
C02X HH 0.9700 . ?
C02X C031 1.490(7) . ?
C02Z H02Y 0.9700 . ?
C02Z HI 0.9700 . ?
C030 H03F 0.9700 . ?
C030 H03G 0.9700 . ?
C031 H03H 0.9600 . ?
C031 H03I 0.9600 . ?
C031 H03J 0.9600 . ?
C032 H03A 0.9700 . ?
C032 H03B 0.9700 . ?
C032 C034 1.368(8) . ?
C033 H03K 0.9600 . ?
C033 H03L 0.9600 . ?
C033 H03M 0.9600 . ?
C034 H03C 0.9600 . ?
C034 H03D 0.9600 . ?
C034 H03E 0.9600 . ?

loop_
_smtbx_masks_void_nr
_smtbx_masks_void_average_x
_smtbx_masks_void_average_y
_smtbx_masks_void_average_z
_smtbx_masks_void_volume
_smtbx_masks_void_count_electrons
_smtbx_masks_void_content
1 -0.256 0.370 0.558 373.3 115.0 ?
2 0.256 0.630 0.442 373.3 115.5 ?
